data_4036535
loop_
_publ_author_name
'Banerjee, Shaibal'
'Sinha, Saikat'
'Pradhan, Padmanava'
'Caruso, Alessio'
'Liebowitz, Daniel'
'Parrish, Damon'
'Rossi, Miriam'
'Zajc, Barbara'

_publ_section_title
;
 Regiospecifically Fluorinated Polycyclic Aromatic Hydrocarbons via
 Julia-Kocienski Olefination and Oxidative Photocyclization. Effect of
 Fluorine Atom Substitution on Molecular Shape.
;
_journal_issue 10
_journal_name_full 'The Journal of organic chemistry'
_journal_page_first 3983
_journal_page_last 3993
_journal_paper_doi 10.1021/acs.joc.5b02580
_journal_volume 81
_journal_year 2016
_chemical_formula_sum 'C22 H13 F'
_chemical_formula_weight 296.32
_chemical_name_systematic
; 
 9-fluorobenzo[g]chrysene 
;
_space_group_IT_number 4
_space_group_name_Hall 'P 2yb'
_space_group_name_H-M_alt 'P 1 21 1'
_symmetry_cell_setting monoclinic
_symmetry_space_group_name_H-M 'P 1 21 1'
_atom_sites_solution_hydrogens geom
_atom_sites_solution_primary direct
_atom_sites_solution_secondary difmap
_audit_creation_date 2010-07-13
_audit_creation_method 'from SHELXTL CIF, local template and enCIFer'
_cell_angle_alpha 90.00
_cell_angle_beta 104.81
_cell_angle_gamma 90.00
_cell_formula_units_Z 2
_cell_length_a 9.2304(13)
_cell_length_b 5.3143(18)
_cell_length_c 14.9947(11)
_cell_measurement_temperature 296(2)
_cell_volume 711.1(3)
_computing_cell_refinement 'Bruker APEX2 v2009.3-0 (Bruker, 2009)'
_computing_data_collection 'Bruker APEX2 v2009.3-0 (Bruker, 2009)'
_computing_data_reduction
;
Bruker SAINT v7.60A (Bruker, 2009), Bruker XPREP v2008/2 (Bruker, 2008)
;
_computing_molecular_graphics 'Bruker SHELXTL v2008/4 (Bruker, 2008)'
_computing_publication_material 'Bruker SHELXTL v2008/4 (Bruker, 2008)'
_computing_structure_refinement 'Bruker SHELXTL v2008/4 (Bruker, 2008)'
_computing_structure_solution 'Bruker SHELXTL v2008/4 (Bruker, 2008)'
_diffrn_ambient_temperature 296(2)
_diffrn_measured_fraction_theta_full 0.987
_diffrn_measured_fraction_theta_max 0.987
_diffrn_measurement_device_type 'Bruker SMART APEX II CCD'
_diffrn_measurement_method '\w scans'
_diffrn_radiation_monochromator graphite
_diffrn_radiation_source 'fine focus sealed tube'
_diffrn_radiation_type MoK\a
_diffrn_radiation_wavelength 0.71073
_diffrn_reflns_av_R_equivalents 0.0000
_diffrn_reflns_av_sigmaI/netI 0.0439
_diffrn_reflns_limit_h_max 11
_diffrn_reflns_limit_h_min -11
_diffrn_reflns_limit_k_max 6
_diffrn_reflns_limit_k_min 0
_diffrn_reflns_limit_l_max 18
_diffrn_reflns_limit_l_min 0
_diffrn_reflns_number 2978
_diffrn_reflns_theta_full 26.65
_diffrn_reflns_theta_max 26.65
_diffrn_reflns_theta_min 1.40
_exptl_absorpt_coefficient_mu 0.088
_exptl_absorpt_correction_T_max 1.000
_exptl_absorpt_correction_T_min 0.669
_exptl_absorpt_correction_type multi-scan
_exptl_absorpt_process_details 'SADABS v2008/1 (Bruker, 2008)'
_exptl_crystal_colour colorless
_exptl_crystal_density_diffrn 1.384
_exptl_crystal_density_method 'not measured'
_exptl_crystal_description plate
_exptl_crystal_F_000 308
_exptl_crystal_size_max 0.60
_exptl_crystal_size_mid 0.31
_exptl_crystal_size_min 0.04
_refine_diff_density_max 0.140
_refine_diff_density_min -0.111
_refine_diff_density_rms 0.029
_refine_ls_abs_structure_details 'Flack H D (1983), Acta Cryst. A39, 876-881'
_refine_ls_abs_structure_Flack 0.3(10)
_refine_ls_extinction_coef 0.039(4)
_refine_ls_extinction_expression Fc^*^=kFc[1+0.001xFc^2^\l^3^/sin(2\q)]^-1/4^
_refine_ls_extinction_method SHELXL
_refine_ls_goodness_of_fit_ref 0.858
_refine_ls_hydrogen_treatment constr
_refine_ls_matrix_type full
_refine_ls_number_parameters 210
_refine_ls_number_reflns 2978
_refine_ls_number_restraints 1
_refine_ls_restrained_S_all 0.857
_refine_ls_R_factor_all 0.0547
_refine_ls_R_factor_gt 0.0343
_refine_ls_shift/su_max 0.000
_refine_ls_shift/su_mean 0.000
_refine_ls_structure_factor_coef Fsqd
_refine_ls_weighting_details 'calc w=1/[\s^2^(Fo^2^)+(0.0355P)^2^+0.0000P] where P=(Fo^2^+2Fc^2^)/3'
_refine_ls_weighting_scheme calc
_refine_ls_wR_factor_gt 0.0690
_refine_ls_wR_factor_ref 0.0745
_reflns_number_gt 2076
_reflns_number_total 2978
_reflns_threshold_expression I>2\s(I)
_cod_data_source_file jo5b02580_si_008.cif
_cod_data_source_block lak014
_cod_depositor_comments
;
The following automatic conversions were performed:

data item '_symmetry_cell_setting' value 'Monoclinic' was changed to
'monoclinic' in accordance with the
/home/saulius/struct/COD-crude-data/automatic-downloads/DataCite-retrospective/ACS/depositions/lib/dictionaries/cif_core.dic
dictionary named 'cif_core.dic' version 2.4.2 last updated on
2011-04-26.

Automatic conversion script
Id: cif_fix_values 6909 2019-04-08 15:41:33Z antanas 
;
_cod_original_sg_symbol_H-M P2(1)
_cod_database_code 4036535

loop_
_symmetry_equiv_pos_as_xyz
'x, y, z'
'-x, y+1/2, -z'

loop_
_atom_site_label
_atom_site_type_symbol
_atom_site_fract_x
_atom_site_fract_y
_atom_site_fract_z
_atom_site_U_iso_or_equiv
_atom_site_adp_type
_atom_site_occupancy
_atom_site_symmetry_multiplicity
_atom_site_calc_flag
_atom_site_refinement_flags
C1 C 0.40149(19) 0.1941(4) 0.71674(11) 0.0393(5) Uani 1 1 d .
C2 C 0.3414(2) 0.0632(4) 0.63004(12) 0.0419(5) Uani 1 1 d .
C3 C 0.2103(2) 0.1415(4) 0.56345(13) 0.0519(6) Uani 1 1 d .
H3A H 0.1597 0.2849 0.5745 0.062 Uiso 1 1 calc R
C4 C 0.1568(2) 0.0099(6) 0.48321(14) 0.0613(7) Uani 1 1 d .
H4A H 0.0706 0.0647 0.4407 0.074 Uiso 1 1 calc R
C5 C 0.2297(3) -0.2037(5) 0.46466(15) 0.0664(7) Uani 1 1 d .
H5A H 0.1897 -0.2974 0.4117 0.080 Uiso 1 1 calc R
C6 C 0.3601(3) -0.2757(5) 0.52423(15) 0.0600(6) Uani 1 1 d .
H6A H 0.4097 -0.4178 0.5111 0.072 Uiso 1 1 calc R
C7 C 0.4217(2) -0.1385(4) 0.60583(12) 0.0463(5) Uani 1 1 d .
C8 C 0.5681(2) -0.1874(4) 0.66002(13) 0.0511(6) Uani 1 1 d .
H8A H 0.6212 -0.3258 0.6473 0.061 Uiso 1 1 calc R
C9 C 0.6300(2) -0.0326(4) 0.73012(13) 0.0472(6) Uani 1 1 d .
C10 C 0.5537(2) 0.1646(4) 0.76338(12) 0.0387(5) Uani 1 1 d .
C11 C 0.62321(19) 0.3347(4) 0.84008(11) 0.0383(5) Uani 1 1 d .
C12 C 0.7762(2) 0.3237(4) 0.88666(13) 0.0494(5) Uani 1 1 d .
H12A H 0.8356 0.1974 0.8716 0.059 Uiso 1 1 calc R
C13 C 0.8397(2) 0.4952(5) 0.95388(13) 0.0555(6) Uani 1 1 d .
H13A H 0.9414 0.4845 0.9830 0.067 Uiso 1 1 calc R
C14 C 0.7545(2) 0.6828(5) 0.97864(13) 0.0546(6) Uani 1 1 d .
H14A H 0.7980 0.7981 1.0243 0.066 Uiso 1 1 calc R
C15 C 0.6047(2) 0.6975(5) 0.93508(12) 0.0488(5) Uani 1 1 d .
H15A H 0.5473 0.8244 0.9517 0.059 Uiso 1 1 calc R
C16 C 0.53579(19) 0.5253(4) 0.86590(11) 0.0393(5) Uani 1 1 d .
C17 C 0.37398(19) 0.5344(4) 0.82486(12) 0.0392(5) Uani 1 1 d .
C18 C 0.2817(2) 0.7050(5) 0.85512(13) 0.0522(6) Uani 1 1 d .
H18A H 0.3252 0.8305 0.8966 0.063 Uiso 1 1 calc R
C19 C 0.1288(2) 0.6925(5) 0.82535(13) 0.0597(7) Uani 1 1 d .
H19A H 0.0698 0.8129 0.8441 0.072 Uiso 1 1 calc R
C20 C 0.0626(2) 0.4993(5) 0.76712(12) 0.0562(6) Uani 1 1 d .
H20A H -0.0411 0.4823 0.7504 0.067 Uiso 1 1 calc R
C21 C 0.1498(2) 0.3336(4) 0.73409(12) 0.0486(6) Uani 1 1 d .
H21A H 0.1044 0.2023 0.6961 0.058 Uiso 1 1 calc R
C22 C 0.30807(19) 0.3585(4) 0.75673(11) 0.0394(5) Uani 1 1 d .
F23 F 0.77693(12) -0.0775(3) 0.77254(7) 0.0729(5) Uani 1 1 d .

loop_
_atom_site_aniso_label
_atom_site_aniso_U_11
_atom_site_aniso_U_22
_atom_site_aniso_U_33
_atom_site_aniso_U_23
_atom_site_aniso_U_13
_atom_site_aniso_U_12
C1 0.0437(11) 0.0351(12) 0.0425(10) 0.0040(11) 0.0173(9) 0.0020(11)
C2 0.0473(11) 0.0385(13) 0.0437(11) -0.0004(10) 0.0187(10) -0.0012(10)
C3 0.0517(12) 0.0560(16) 0.0490(11) -0.0034(12) 0.0146(10) -0.0032(11)
C4 0.0568(13) 0.0724(19) 0.0533(13) -0.0064(14) 0.0114(11) -0.0116(14)
C5 0.0733(16) 0.070(2) 0.0570(14) -0.0208(14) 0.0178(14) -0.0188(16)
C6 0.0771(16) 0.0468(15) 0.0632(14) -0.0135(13) 0.0310(13) -0.0055(14)
C7 0.0553(12) 0.0406(13) 0.0491(11) 0.0023(11) 0.0244(11) -0.0015(12)
C8 0.0668(14) 0.0415(14) 0.0520(12) 0.0027(12) 0.0281(12) 0.0137(12)
C9 0.0445(11) 0.0524(16) 0.0475(11) 0.0102(13) 0.0166(10) 0.0148(12)
C10 0.0411(11) 0.0369(13) 0.0412(10) 0.0091(10) 0.0161(9) 0.0050(10)
C11 0.0378(10) 0.0404(13) 0.0383(10) 0.0086(11) 0.0128(9) 0.0021(10)
C12 0.0420(11) 0.0523(14) 0.0534(11) 0.0091(12) 0.0115(11) 0.0043(12)
C13 0.0422(11) 0.0668(18) 0.0542(12) 0.0071(15) 0.0060(11) -0.0038(13)
C14 0.0571(13) 0.0545(15) 0.0517(12) -0.0013(13) 0.0128(11) -0.0123(13)
C15 0.0547(13) 0.0426(13) 0.0514(12) -0.0013(12) 0.0179(11) -0.0017(12)
C16 0.0419(10) 0.0402(12) 0.0372(9) 0.0067(11) 0.0126(9) 0.0000(11)
C17 0.0408(11) 0.0390(12) 0.0395(10) 0.0028(11) 0.0135(9) 0.0059(11)
C18 0.0529(13) 0.0518(15) 0.0520(11) -0.0056(12) 0.0136(11) 0.0101(12)
C19 0.0545(14) 0.0707(19) 0.0562(13) -0.0026(14) 0.0185(12) 0.0212(14)
C20 0.0420(11) 0.0773(19) 0.0502(12) 0.0033(14) 0.0132(10) 0.0078(13)
C21 0.0437(11) 0.0582(16) 0.0453(10) -0.0009(12) 0.0138(10) 0.0038(11)
C22 0.0383(10) 0.0411(13) 0.0399(10) 0.0051(11) 0.0120(9) 0.0058(10)
F23 0.0561(7) 0.0851(12) 0.0749(8) -0.0080(8) 0.0122(7) 0.0326(8)

loop_
_atom_type_symbol
_atom_type_description
_atom_type_scat_dispersion_real
_atom_type_scat_dispersion_imag
_atom_type_scat_source
C C 0.0033 0.0016 'International Tables Vol C Tables 4.2.6.8 and 6.1.1.4'
H H 0.0000 0.0000 'International Tables Vol C Tables 4.2.6.8 and 6.1.1.4'
F F 0.0171 0.0103 'International Tables Vol C Tables 4.2.6.8 and 6.1.1.4'

loop_
_geom_angle_atom_site_label_1
_geom_angle_atom_site_label_2
_geom_angle_atom_site_label_3
_geom_angle
C10 C1 C2 119.67(18)
C10 C1 C22 118.79(17)
C2 C1 C22 121.54(16)
C7 C2 C3 117.00(18)
C7 C2 C1 119.38(17)
C3 C2 C1 123.39(19)
C4 C3 C2 121.2(2)
C4 C3 H3A 119.4
C2 C3 H3A 119.4
C3 C4 C5 120.7(2)
C3 C4 H4A 119.6
C5 C4 H4A 119.6
C6 C5 C4 119.6(2)
C6 C5 H5A 120.2
C4 C5 H5A 120.2
C5 C6 C7 121.2(2)
C5 C6 H6A 119.4
C7 C6 H6A 119.4
C2 C7 C8 118.92(18)
C2 C7 C6 119.7(2)
C8 C7 C6 121.2(2)
C9 C8 C7 119.4(2)
C9 C8 H8A 120.3
C7 C8 H8A 120.3
C8 C9 F23 115.58(19)
C8 C9 C10 125.19(18)
F23 C9 C10 119.20(18)
C1 C10 C9 115.36(19)
C1 C10 C11 119.91(18)
C9 C10 C11 124.73(16)
C12 C11 C16 117.76(18)
C12 C11 C10 122.86(18)
C16 C11 C10 119.31(15)
C13 C12 C11 121.5(2)
C13 C12 H12A 119.3
C11 C12 H12A 119.3
C12 C13 C14 120.76(19)
C12 C13 H13A 119.6
C14 C13 H13A 119.6
C15 C14 C13 119.2(2)
C15 C14 H14A 120.4
C13 C14 H14A 120.4
C14 C15 C16 121.6(2)
C14 C15 H15A 119.2
C16 C15 H15A 119.2
C15 C16 C11 119.15(16)
C15 C16 C17 120.59(19)
C11 C16 C17 120.16(18)
C18 C17 C22 118.80(17)
C18 C17 C16 121.76(18)
C22 C17 C16 119.35(18)
C19 C18 C17 121.7(2)
C19 C18 H18A 119.1
C17 C18 H18A 119.1
C18 C19 C20 119.6(2)
C18 C19 H19A 120.2
C20 C19 H19A 120.2
C21 C20 C19 119.99(18)
C21 C20 H20A 120.0
C19 C20 H20A 120.0
C20 C21 C22 121.2(2)
C20 C21 H21A 119.4
C22 C21 H21A 119.4
C17 C22 C21 117.67(17)
C17 C22 C1 120.39(16)
C21 C22 C1 121.75(19)

loop_
_geom_bond_atom_site_label_1
_geom_bond_atom_site_label_2
_geom_bond_distance
C1 C10 1.409(2)
C1 C2 1.454(2)
C1 C22 1.460(2)
C2 C7 1.403(3)
C2 C3 1.420(2)
C3 C4 1.370(3)
C3 H3A 0.9300
C4 C5 1.383(3)
C4 H4A 0.9300
C5 C6 1.357(3)
C5 H5A 0.9300
C6 C7 1.413(3)
C6 H6A 0.9300
C7 C8 1.411(3)
C8 C9 1.342(3)
C8 H8A 0.9300
C9 F23 1.3635(19)
C9 C10 1.422(3)
C10 C11 1.474(2)
C11 C12 1.407(2)
C11 C16 1.410(3)
C12 C13 1.374(3)
C12 H12A 0.9300
C13 C14 1.378(3)
C13 H13A 0.9300
C14 C15 1.372(2)
C14 H14A 0.9300
C15 C16 1.407(3)
C15 H15A 0.9300
C16 C17 1.464(2)
C17 C18 1.397(3)
C17 C22 1.404(3)
C18 C19 1.368(2)
C18 H18A 0.9300
C19 C20 1.384(3)
C19 H19A 0.9300
C20 C21 1.368(3)
C20 H20A 0.9300
C21 C22 1.419(2)
C21 H21A 0.9300

loop_
_geom_torsion_atom_site_label_1
_geom_torsion_atom_site_label_2
_geom_torsion_atom_site_label_3
_geom_torsion_atom_site_label_4
_geom_torsion
C10 C1 C2 C7 16.6(3)
C22 C1 C2 C7 -163.98(18)
C10 C1 C2 C3 -157.75(19)
C22 C1 C2 C3 21.7(3)
C7 C2 C3 C4 6.4(3)
C1 C2 C3 C4 -179.15(19)
C2 C3 C4 C5 -0.2(3)
C3 C4 C5 C6 -3.6(3)
C4 C5 C6 C7 1.0(3)
C3 C2 C7 C8 166.23(17)
C1 C2 C7 C8 -8.5(3)
C3 C2 C7 C6 -8.9(3)
C1 C2 C7 C6 176.44(18)
C5 C6 C7 C2 5.4(3)
C5 C6 C7 C8 -169.55(19)
C2 C7 C8 C9 -3.6(3)
C6 C7 C8 C9 171.38(19)
C7 C8 C9 F23 -173.23(18)
C7 C8 C9 C10 8.4(3)
C2 C1 C10 C9 -12.0(3)
C22 C1 C10 C9 168.60(17)
C2 C1 C10 C11 167.27(16)
C22 C1 C10 C11 -12.2(3)
C8 C9 C10 C1 -0.4(3)
F23 C9 C10 C1 -178.67(16)
C8 C9 C10 C11 -179.58(18)
F23 C9 C10 C11 2.1(3)
C1 C10 C11 C12 -176.86(18)
C9 C10 C11 C12 2.3(3)
C1 C10 C11 C16 0.1(2)
C9 C10 C11 C16 179.25(18)
C16 C11 C12 C13 -1.3(3)
C10 C11 C12 C13 175.73(18)
C11 C12 C13 C14 0.8(3)
C12 C13 C14 C15 -0.2(3)
C13 C14 C15 C16 0.2(3)
C14 C15 C16 C11 -0.7(3)
C14 C15 C16 C17 175.85(19)
C12 C11 C16 C15 1.2(3)
C10 C11 C16 C15 -175.91(17)
C12 C11 C16 C17 -175.35(17)
C10 C11 C16 C17 7.6(2)
C15 C16 C17 C18 -2.8(3)
C11 C16 C17 C18 173.69(19)
C15 C16 C17 C22 -179.29(18)
C11 C16 C17 C22 -2.8(3)
C22 C17 C18 C19 5.1(3)
C16 C17 C18 C19 -171.4(2)
C17 C18 C19 C20 3.1(3)
C18 C19 C20 C21 -4.9(3)
C19 C20 C21 C22 -1.4(3)
C18 C17 C22 C21 -11.0(3)
C16 C17 C22 C21 165.55(18)
C18 C17 C22 C1 173.84(18)
C16 C17 C22 C1 -9.6(3)
C20 C21 C22 C17 9.4(3)
C20 C21 C22 C1 -175.53(17)
C10 C1 C22 C17 17.1(3)
C2 C1 C22 C17 -162.32(17)
C10 C1 C22 C21 -157.81(18)
C2 C1 C22 C21 22.8(3)
